data_2231083
loop_
_publ_author_name
'Kluge, Kelly A.'
'Fridyland, Diana'
'MacBeth, Cora E.'
'Hardcastle, Kenneth I.'

_publ_section_title
;
 <i>N</i>-<i>tert</i>-Butyl-2-methylpropanamide
;
_journal_coeditor_code FJ2438
_journal_issue 8
_journal_name_full 'Acta Crystallographica Section E'
_journal_page_first o2143
_journal_paper_doi 10.1107/S1600536811028947
_journal_volume 67
_journal_year 2011
_chemical_formula_iupac 'C8 H17 N O'
_chemical_formula_moiety 'C8 H17 N O'
_chemical_formula_sum 'C8 H17 N O'
_chemical_formula_weight 143.23
_chemical_melting_point 393
_chemical_name_systematic
;
<i>N</i>-<i>tert</i>-butyl-2-methylpropanamide
;
_space_group_IT_number 4
_symmetry_cell_setting monoclinic
_symmetry_space_group_name_Hall 'P 2yb'
_symmetry_space_group_name_H-M 'P 1 21 1'
_atom_sites_solution_hydrogens geom
_atom_sites_solution_primary direct
_atom_sites_solution_secondary difmap
_cell_angle_alpha 90.00
_cell_angle_beta 106.133(3)
_cell_angle_gamma 90.00
_cell_formula_units_Z 4
_cell_length_a 9.0378(6)
_cell_length_b 11.3939(8)
_cell_length_c 9.5390(6)
_cell_measurement_reflns_used 4549
_cell_measurement_temperature 173(2)
_cell_measurement_theta_max 69.09
_cell_measurement_theta_min 4.83
_cell_volume 943.60(11)
_computing_cell_refinement 'SAINT (Bruker, 2008)'
_computing_data_collection 'APEX2 (Bruker, 2008)'
_computing_data_reduction 'SAINT (Bruker, 2008)'
_computing_molecular_graphics 'SHELXTL (Sheldrick, 2008)'
_computing_publication_material 'SHELXTL (Sheldrick, 2008)'
_computing_structure_refinement 'SHELXL97 (Sheldrick, 2008)'
_computing_structure_solution 'SHELXS97 (Sheldrick, 2008)'
_diffrn_ambient_temperature 173(2)
_diffrn_measured_fraction_theta_full 0.958
_diffrn_measured_fraction_theta_max 0.958
_diffrn_measurement_device_type 'Bruker APEXII CCD'
_diffrn_measurement_method '\f and \w scans'
_diffrn_radiation_monochromator graphite
_diffrn_radiation_source 'fine-focus sealed tube'
_diffrn_radiation_type CuK\a
_diffrn_radiation_wavelength 1.54178
_diffrn_reflns_av_R_equivalents 0.0143
_diffrn_reflns_av_sigmaI/netI 0.0152
_diffrn_reflns_limit_h_max 10
_diffrn_reflns_limit_h_min -10
_diffrn_reflns_limit_k_max 12
_diffrn_reflns_limit_k_min -13
_diffrn_reflns_limit_l_max 11
_diffrn_reflns_limit_l_min -11
_diffrn_reflns_number 6358
_diffrn_reflns_theta_full 69.08
_diffrn_reflns_theta_max 69.08
_diffrn_reflns_theta_min 4.83
_exptl_absorpt_coefficient_mu 0.512
_exptl_absorpt_correction_T_max 0.9411
_exptl_absorpt_correction_T_min 0.8575
_exptl_absorpt_correction_type multi-scan
_exptl_absorpt_process_details '(SADABS; Bruker, 2008)'
_exptl_crystal_colour colourless
_exptl_crystal_density_diffrn 1.008
_exptl_crystal_density_method 'not measured'
_exptl_crystal_description block
_exptl_crystal_F_000 320
_exptl_crystal_size_max 0.31
_exptl_crystal_size_mid 0.20
_exptl_crystal_size_min 0.12
_refine_diff_density_max 0.191
_refine_diff_density_min -0.155
_refine_ls_abs_structure_details 'Flack (1983), 812 Friedel pairs'
_refine_ls_abs_structure_Flack 0.3(2)
_refine_ls_extinction_method none
_refine_ls_goodness_of_fit_ref 1.001
_refine_ls_hydrogen_treatment constr
_refine_ls_matrix_type full
_refine_ls_number_parameters 181
_refine_ls_number_reflns 2662
_refine_ls_number_restraints 1
_refine_ls_restrained_S_all 1.001
_refine_ls_R_factor_all 0.0356
_refine_ls_R_factor_gt 0.0352
_refine_ls_shift/su_max 0.000
_refine_ls_shift/su_mean 0.000
_refine_ls_structure_factor_coef Fsqd
_refine_ls_weighting_details 'calc w=1/[\s^2^(Fo^2^)+(0.0880P)^2^+0.0504P] where P=(Fo^2^+2Fc^2^)/3'
_refine_ls_weighting_scheme calc
_refine_ls_wR_factor_gt 0.1051
_refine_ls_wR_factor_ref 0.1056
_reflns_number_gt 2624
_reflns_number_total 2662
_reflns_threshold_expression >2sigma(I)
_cod_data_source_file fj2438.cif
_cod_data_source_block I
_cod_original_sg_symbol_H-M 'P 21'
_cod_database_code 2231083
_cod_database_fobs_code 2231083

loop_
_symmetry_equiv_pos_as_xyz
'x, y, z'
'-x, y+1/2, -z'

loop_
_atom_site_type_symbol
_atom_site_label
_atom_site_fract_x
_atom_site_fract_y
_atom_site_fract_z
_atom_site_U_iso_or_equiv
_atom_site_adp_type
_atom_site_calc_flag
_atom_site_refinement_flags
_atom_site_occupancy
_atom_site_symmetry_multiplicity
N N1 0.30615(14) 0.07943(12) 0.55844(13) 0.0364(3) Uani d . 1 1
H H1A 0.2841 0.0677 0.6416 0.044 Uiso calc R 1 1
N N2 0.17705(14) 0.08317(12) 1.04274(12) 0.0355(3) Uani d . 1 1
H H2A 0.1857 0.1191 1.1263 0.043 Uiso calc R 1 1
O O1 0.23057(13) 0.17773(11) 0.34325(11) 0.0394(3) Uani d . 1 1
O O2 0.27727(15) 0.06614(13) 0.85203(12) 0.0498(3) Uani d . 1 1
C C1 0.1354(2) 0.35161(16) 0.5354(2) 0.0541(5) Uani d . 1 1
H H1B 0.0593 0.3932 0.5728 0.081 Uiso calc R 1 1
H H1C 0.1322 0.3819 0.4385 0.081 Uiso calc R 1 1
H H1D 0.2385 0.3638 0.6018 0.081 Uiso calc R 1 1
C C2 0.09866(19) 0.22154(14) 0.52483(17) 0.0383(4) Uani d . 1 1
H H2B 0.1043 0.1912 0.6246 0.046 Uiso calc R 1 1
C C3 -0.0618(2) 0.19845(19) 0.4252(3) 0.0582(5) Uani d . 1 1
H H3A -0.1379 0.2398 0.4627 0.087 Uiso calc R 1 1
H H3B -0.0829 0.1140 0.4220 0.087 Uiso calc R 1 1
H H3C -0.0680 0.2266 0.3267 0.087 Uiso calc R 1 1
C C4 0.21920(17) 0.15640(14) 0.46654(15) 0.0342(3) Uani d . 1 1
C C5 0.43590(17) 0.01194(14) 0.53402(15) 0.0350(3) Uani d . 1 1
C C6 0.56316(19) 0.09591(16) 0.5211(2) 0.0447(4) Uani d . 1 1
H H6A 0.5246 0.1463 0.4354 0.067 Uiso calc R 1 1
H H6B 0.6517 0.0507 0.5105 0.067 Uiso calc R 1 1
H H6C 0.5948 0.1446 0.6090 0.067 Uiso calc R 1 1
C C7 0.3832(2) -0.06553(16) 0.39919(17) 0.0428(4) Uani d . 1 1
H H7A 0.3015 -0.1183 0.4102 0.064 Uiso calc R 1 1
H H7B 0.4704 -0.1120 0.3879 0.064 Uiso calc R 1 1
H H7C 0.3437 -0.0162 0.3127 0.064 Uiso calc R 1 1
C C8 0.4953(2) -0.06704(17) 0.66758(18) 0.0466(4) Uani d . 1 1
H H8A 0.4130 -0.1203 0.6759 0.070 Uiso calc R 1 1
H H8B 0.5277 -0.0185 0.7556 0.070 Uiso calc R 1 1
H H8C 0.5832 -0.1129 0.6568 0.070 Uiso calc R 1 1
C C9 0.4281(2) 0.28811(19) 0.9455(3) 0.0580(5) Uani d . 1 1
H H9A 0.5106 0.3416 0.9961 0.087 Uiso calc R 1 1
H H9B 0.3314 0.3318 0.9116 0.087 Uiso calc R 1 1
H H9C 0.4542 0.2529 0.8617 0.087 Uiso calc R 1 1
C C10 0.40976(18) 0.19187(15) 1.04972(17) 0.0380(3) Uani d . 1 1
H H10A 0.3831 0.2280 1.1351 0.046 Uiso calc R 1 1
C C11 0.5592(2) 0.12282(19) 1.1036(2) 0.0519(4) Uani d . 1 1
H H11A 0.6423 0.1759 1.1538 0.078 Uiso calc R 1 1
H H11B 0.5851 0.0865 1.0204 0.078 Uiso calc R 1 1
H H11C 0.5462 0.0616 1.1714 0.078 Uiso calc R 1 1
C C12 0.28088(17) 0.10794(14) 0.97174(15) 0.0343(3) Uani d . 1 1
C C13 0.04849(19) -0.00018(18) 0.99122(18) 0.0442(4) Uani d . 1 1
C C14 -0.0612(2) 0.0436(2) 0.8479(2) 0.0677(6) Uani d . 1 1
H H14A -0.0073 0.0448 0.7718 0.102 Uiso calc R 1 1
H H14B -0.0963 0.1231 0.8618 0.102 Uiso calc R 1 1
H H14C -0.1503 -0.0090 0.8183 0.102 Uiso calc R 1 1
C C15 0.1083(3) -0.1214(2) 0.9736(3) 0.0666(6) Uani d . 1 1
H H15A 0.1785 -0.1470 1.0665 0.100 Uiso calc R 1 1
H H15B 0.1635 -0.1196 0.8985 0.100 Uiso calc R 1 1
H H15C 0.0216 -0.1762 0.9442 0.100 Uiso calc R 1 1
C C16 -0.0360(3) -0.0012(3) 1.1101(3) 0.0796(8) Uani d . 1 1
H H16B -0.1251 -0.0539 1.0810 0.119 Uiso calc R 1 1
H H16C -0.0710 0.0783 1.1234 0.119 Uiso calc R 1 1
H H16A 0.0341 -0.0289 1.2020 0.119 Uiso calc R 1 1

loop_
_atom_site_aniso_label
_atom_site_aniso_U_11
_atom_site_aniso_U_22
_atom_site_aniso_U_33
_atom_site_aniso_U_12
_atom_site_aniso_U_13
_atom_site_aniso_U_23
N1 0.0423(7) 0.0407(7) 0.0305(5) 0.0064(6) 0.0173(5) 0.0040(5)
N2 0.0331(6) 0.0460(8) 0.0282(5) -0.0053(5) 0.0099(4) -0.0068(5)
O1 0.0445(5) 0.0478(7) 0.0295(5) 0.0060(5) 0.0159(4) 0.0053(5)
O2 0.0592(7) 0.0643(8) 0.0309(5) -0.0154(6) 0.0208(5) -0.0115(5)
C1 0.0598(11) 0.0418(10) 0.0689(12) -0.0012(8) 0.0318(9) -0.0113(9)
C2 0.0438(8) 0.0397(9) 0.0361(7) 0.0048(7) 0.0192(6) 0.0048(6)
C3 0.0375(9) 0.0540(11) 0.0866(14) 0.0021(8) 0.0229(9) -0.0120(10)
C4 0.0373(7) 0.0372(8) 0.0306(6) -0.0009(6) 0.0135(5) -0.0003(6)
C5 0.0390(7) 0.0344(8) 0.0327(7) 0.0047(6) 0.0115(6) 0.0030(6)
C6 0.0389(8) 0.0390(9) 0.0580(9) 0.0021(7) 0.0168(7) 0.0003(8)
C7 0.0493(9) 0.0380(8) 0.0429(8) 0.0040(7) 0.0158(7) -0.0035(7)
C8 0.0488(9) 0.0495(10) 0.0419(8) 0.0126(8) 0.0134(6) 0.0090(8)
C9 0.0492(10) 0.0450(10) 0.0796(13) -0.0033(8) 0.0175(9) 0.0128(10)
C10 0.0388(7) 0.0406(8) 0.0378(7) -0.0043(7) 0.0159(6) -0.0073(6)
C11 0.0429(9) 0.0549(11) 0.0519(9) -0.0034(8) 0.0031(7) -0.0001(8)
C12 0.0379(7) 0.0401(8) 0.0263(6) 0.0010(6) 0.0111(5) 0.0001(6)
C13 0.0363(7) 0.0559(10) 0.0412(8) -0.0106(7) 0.0120(6) -0.0078(8)
C14 0.0457(10) 0.0811(15) 0.0627(12) -0.0095(10) -0.0075(8) -0.0083(11)
C15 0.0647(13) 0.0491(11) 0.0838(15) -0.0171(10) 0.0172(10) -0.0049(10)
C16 0.0562(12) 0.120(2) 0.0741(13) -0.0411(14) 0.0373(10) -0.0240(15)

loop_
_atom_type_symbol
_atom_type_description
_atom_type_scat_dispersion_real
_atom_type_scat_dispersion_imag
_atom_type_scat_source
C C 0.0181 0.0091 'International Tables Vol C Tables 4.2.6.8 and 6.1.1.4'
H H 0.0000 0.0000 'International Tables Vol C Tables 4.2.6.8 and 6.1.1.4'
N N 0.0311 0.0180 'International Tables Vol C Tables 4.2.6.8 and 6.1.1.4'
O O 0.0492 0.0322 'International Tables Vol C Tables 4.2.6.8 and 6.1.1.4'

loop_
_geom_angle_atom_site_label_1
_geom_angle_atom_site_label_2
_geom_angle_atom_site_label_3
_geom_angle
C4 N1 C5 126.13(11)
C4 N1 H1A 116.9
C5 N1 H1A 116.9
C12 N2 C13 124.63(13)
C12 N2 H2A 117.7
C13 N2 H2A 117.7
C2 C1 H1B 109.5
C2 C1 H1C 109.5
H1B C1 H1C 109.5
C2 C1 H1D 109.5
H1B C1 H1D 109.5
H1C C1 H1D 109.5
C1 C2 C3 111.37(16)
C1 C2 C4 109.28(14)
C3 C2 C4 109.74(14)
C1 C2 H2B 108.8
C3 C2 H2B 108.8
C4 C2 H2B 108.8
C2 C3 H3A 109.5
C2 C3 H3B 109.5
H3A C3 H3B 109.5
C2 C3 H3C 109.5
H3A C3 H3C 109.5
H3B C3 H3C 109.5
O1 C4 N1 124.59(14)
O1 C4 C2 120.20(14)
N1 C4 C2 115.22(12)
N1 C5 C7 111.09(12)
N1 C5 C6 109.64(12)
C7 C5 C6 111.15(14)
N1 C5 C8 106.60(12)
C7 C5 C8 108.50(14)
C6 C5 C8 109.75(13)
C5 C6 H6A 109.5
C5 C6 H6B 109.5
H6A C6 H6B 109.5
C5 C6 H6C 109.5
H6A C6 H6C 109.5
H6B C6 H6C 109.5
C5 C7 H7A 109.5
C5 C7 H7B 109.5
H7A C7 H7B 109.5
C5 C7 H7C 109.5
H7A C7 H7C 109.5
H7B C7 H7C 109.5
C5 C8 H8A 109.5
C5 C8 H8B 109.5
H8A C8 H8B 109.5
C5 C8 H8C 109.5
H8A C8 H8C 109.5
H8B C8 H8C 109.5
C10 C9 H9A 109.5
C10 C9 H9B 109.5
H9A C9 H9B 109.5
C10 C9 H9C 109.5
H9A C9 H9C 109.5
H9B C9 H9C 109.5
C9 C10 C11 110.23(15)
C9 C10 C12 109.85(13)
C11 C10 C12 108.96(14)
C9 C10 H10A 109.3
C11 C10 H10A 109.3
C12 C10 H10A 109.3
C10 C11 H11A 109.5
C10 C11 H11B 109.5
H11A C11 H11B 109.5
C10 C11 H11C 109.5
H11A C11 H11C 109.5
H11B C11 H11C 109.5
O2 C12 N2 123.37(15)
O2 C12 C10 120.91(14)
N2 C12 C10 115.72(13)
N2 C13 C15 110.67(15)
N2 C13 C14 110.00(16)
C15 C13 C14 111.19(18)
N2 C13 C16 105.46(15)
C15 C13 C16 110.0(2)
C14 C13 C16 109.32(18)
C13 C14 H14A 109.5
C13 C14 H14B 109.5
H14A C14 H14B 109.5
C13 C14 H14C 109.5
H14A C14 H14C 109.5
H14B C14 H14C 109.5
C13 C15 H15A 109.5
C13 C15 H15B 109.5
H15A C15 H15B 109.5
C13 C15 H15C 109.5
H15A C15 H15C 109.5
H15B C15 H15C 109.5
C13 C16 H16B 109.5
C13 C16 H16C 109.5
H16B C16 H16C 109.5
C13 C16 H16A 109.5
H16B C16 H16A 109.5
H16C C16 H16A 109.5

loop_
_geom_bond_atom_site_label_1
_geom_bond_atom_site_label_2
_geom_bond_distance
N1 C4 1.331(2)
N1 C5 1.4739(19)
N1 H1A 0.8800
N2 C12 1.3312(19)
N2 C13 1.475(2)
N2 H2A 0.8800
O1 C4 1.2328(18)
O2 C12 1.2293(19)
C1 C2 1.516(2)
C1 H1B 0.9800
C1 H1C 0.9800
C1 H1D 0.9800
C2 C3 1.519(2)
C2 C4 1.544(2)
C2 H2B 1.0000
C3 H3A 0.9800
C3 H3B 0.9800
C3 H3C 0.9800
C5 C7 1.523(2)
C5 C6 1.527(2)
C5 C8 1.530(2)
C6 H6A 0.9800
C6 H6B 0.9800
C6 H6C 0.9800
C7 H7A 0.9800
C7 H7B 0.9800
C7 H7C 0.9800
C8 H8A 0.9800
C8 H8B 0.9800
C8 H8C 0.9800
C9 C10 1.520(3)
C9 H9A 0.9800
C9 H9B 0.9800
C9 H9C 0.9800
C10 C11 1.523(2)
C10 C12 1.531(2)
C10 H10A 1.0000
C11 H11A 0.9800
C11 H11B 0.9800
C11 H11C 0.9800
C13 C15 1.509(3)
C13 C14 1.533(3)
C13 C16 1.533(3)
C14 H14A 0.9800
C14 H14B 0.9800
C14 H14C 0.9800
C15 H15A 0.9800
C15 H15B 0.9800
C15 H15C 0.9800
C16 H16B 0.9800
C16 H16C 0.9800
C16 H16A 0.9800

loop_
_geom_hbond_atom_site_label_D
_geom_hbond_atom_site_label_H
_geom_hbond_atom_site_label_A
_geom_hbond_site_symmetry_A
_geom_hbond_distance_DH
_geom_hbond_distance_HA
_geom_hbond_distance_DA
_geom_hbond_angle_DHA
N1 H1A O2 1 0.88 2.03 2.8880(16) 166
N2 H2A O1 1_556 0.88 2.10 2.9735(16) 169

loop_
_geom_torsion_atom_site_label_1
_geom_torsion_atom_site_label_2
_geom_torsion_atom_site_label_3
_geom_torsion_atom_site_label_4
_geom_torsion
C5 N1 C4 O1 3.9(3)
C5 N1 C4 C2 -175.58(14)
C1 C2 C4 O1 -63.0(2)
C3 C2 C4 O1 59.4(2)
C1 C2 C4 N1 116.50(17)
C3 C2 C4 N1 -121.10(17)
C4 N1 C5 C7 -60.1(2)
C4 N1 C5 C6 63.11(19)
C4 N1 C5 C8 -178.15(16)
C13 N2 C12 O2 2.5(3)
C13 N2 C12 C10 -176.63(15)
C9 C10 C12 O2 49.6(2)
C11 C10 C12 O2 -71.2(2)
C9 C10 C12 N2 -131.26(16)
C11 C10 C12 N2 107.89(17)
C12 N2 C13 C15 59.7(2)
C12 N2 C13 C14 -63.5(2)
C12 N2 C13 C16 178.7(2)

loop_
_cod_related_entry_id
_cod_related_entry_database
_cod_related_entry_code
1 ChemSpider 305855
